data_4105796
loop_
_publ_author_name
'Emmanuel Anger'
'Mark Rudolph'
'Chengshuo Shen'
'Nicolas Vanthuyne'
'Lo\"ic Toupet'
'Christian Roussel'
'Jochen Autschbach'
'Jeanne Crassous'
'R\'egis R\'eau'

_publ_section_title
;
 From Hetero- to Homochiral Bis(metallahelicene)s Based on a PtIII-PtIII
 Bonded Scaffold: Isomerization, Structure, and Chiroptical Properties
;
_journal_name_full 'Journal of the American Chemical Society'
_journal_page_first 3800
_journal_page_last 3803
_journal_paper_doi 10.1021/ja200129y
_journal_volume 133
_journal_year 2011
_chemical_formula_sum 'C64 H46 Cl6 N2 O6 Pt2'
_chemical_formula_weight 1541.91
_chemical_name_systematic
;
 ?
;
_space_group_IT_number 14
_symmetry_cell_setting monoclinic
_symmetry_space_group_name_Hall '-P 2yn'
_symmetry_space_group_name_H-M 'P 1 21/n 1'
_atom_sites_solution_hydrogens difmap
_atom_sites_solution_primary direct
_atom_sites_solution_secondary difmap
_audit_creation_method SHELXL-97
_cell_angle_alpha 90.00
_cell_angle_beta 96.895(4)
_cell_angle_gamma 90.00
_cell_formula_units_Z 4
_cell_length_a 14.8232(8)
_cell_length_b 25.0490(10)
_cell_length_c 15.2283(7)
_cell_measurement_temperature 140(2)
_cell_volume 5613.5(5)
_computing_cell_refinement 'CrysAlis RED, Oxford Diffraction Ltd.,Version 1.171.26'
_computing_data_collection 'CrysAlis CCD, Oxford Diffraction Ltd.,Version 1.171.26'
_computing_data_reduction 'CrysAlis RED, Oxford Diffraction Ltd.,Version 1.171.26'
_computing_molecular_graphics 'PLATON_(Spek, 1998)'
_computing_publication_material 'SHELXL-97 (Sheldrick, 1997)'
_computing_structure_refinement 'SHELXL-97 (Sheldrick, 1997)'
_computing_structure_solution 'SIR-97_(Altomare & al., 1998)'
_diffrn_ambient_temperature 140(2)
_diffrn_detector_area_resol_mean 19.64
_diffrn_measured_fraction_theta_full 0.999
_diffrn_measured_fraction_theta_max 0.999
_diffrn_measurement_device_type 'CCD Saphire 3 Xcalibur'
_diffrn_measurement_method 'omega scan'
_diffrn_radiation_monochromator graphite
_diffrn_radiation_source 'fine-focus sealed tube'
_diffrn_radiation_type MoK\a
_diffrn_radiation_wavelength 0.71073
_diffrn_reflns_av_R_equivalents 0.1398
_diffrn_reflns_av_sigmaI/netI 0.1554
_diffrn_reflns_limit_h_max 18
_diffrn_reflns_limit_h_min -18
_diffrn_reflns_limit_k_max 32
_diffrn_reflns_limit_k_min -32
_diffrn_reflns_limit_l_max 19
_diffrn_reflns_limit_l_min -19
_diffrn_reflns_number 81279
_diffrn_reflns_theta_full 27.00
_diffrn_reflns_theta_max 27.00
_diffrn_reflns_theta_min 2.61
_exptl_absorpt_coefficient_mu 5.321
_exptl_absorpt_correction_T_max 0.6109
_exptl_absorpt_correction_T_min 0.3742
_exptl_absorpt_correction_type analytical
_exptl_absorpt_process_details 'Alcock(1970) crystallographic computing,p271'
_exptl_crystal_colour red
_exptl_crystal_density_diffrn 1.824
_exptl_crystal_description prism
_exptl_crystal_F_000 3000
_exptl_crystal_size_max 0.22
_exptl_crystal_size_mid 0.19
_exptl_crystal_size_min 0.08
_refine_diff_density_max 4.053
_refine_diff_density_min -1.065
_refine_diff_density_rms 0.211
_refine_ls_extinction_method none
_refine_ls_goodness_of_fit_ref 0.801
_refine_ls_hydrogen_treatment constr
_refine_ls_matrix_type full
_refine_ls_number_parameters 721
_refine_ls_number_reflns 12244
_refine_ls_number_restraints 0
_refine_ls_restrained_S_all 0.801
_refine_ls_R_factor_all 0.1156
_refine_ls_R_factor_gt 0.0548
_refine_ls_shift/su_max 0.056
_refine_ls_shift/su_mean 0.001
_refine_ls_structure_factor_coef Fsqd
_refine_ls_weighting_details 'calc w=1/[\s^2^(Fo^2^)+(0.0717P)^2^+0.0000P] where P=(Fo^2^+2Fc^2^)/3'
_refine_ls_weighting_scheme calc
_refine_ls_wR_factor_gt 0.1293
_refine_ls_wR_factor_ref 0.1394
_reflns_number_gt 5892
_reflns_number_total 12244
_reflns_threshold_expression >2sigma(I)
_cod_data_source_file ja200129y_si_001.cif
_cod_data_source_block ea188a2
_cod_database_code 4105796

loop_
_symmetry_equiv_pos_as_xyz
'x, y, z'
'-x+1/2, y+1/2, -z+1/2'
'-x, -y, -z'
'x-1/2, -y-1/2, z-1/2'

loop_
_atom_site_label
_atom_site_type_symbol
_atom_site_fract_x
_atom_site_fract_y
_atom_site_fract_z
_atom_site_U_iso_or_equiv
_atom_site_adp_type
_atom_site_occupancy
_atom_site_symmetry_multiplicity
_atom_site_calc_flag
_atom_site_refinement_flags
C81 C 1.1871(13) 0.2468(7) 0.0937(9) 0.122(7) Uani 1 1 d .
H81A H 1.1530 0.2149 0.1095 0.146 Uiso 1 1 calc R
H81B H 1.2453 0.2343 0.0751 0.146 Uiso 1 1 calc R
Cl3 Cl 1.1255(4) 0.27828(15) 0.0057(3) 0.1182(16) Uani 1 1 d .
Cl4 Cl 1.2101(4) 0.2860(2) 0.1858(3) 0.1365(18) Uani 1 1 d .
C82 C 0.9966(10) 0.3224(5) 0.2562(11) 0.100(5) Uani 1 1 d .
H82A H 1.0326 0.3278 0.2062 0.119 Uiso 1 1 calc R
H82B H 0.9937 0.2835 0.2678 0.119 Uiso 1 1 calc R
Cl5 Cl 0.8850(3) 0.34769(14) 0.2278(3) 0.0920(12) Uani 1 1 d .
Cl6 Cl 1.0501(3) 0.3556(2) 0.3519(3) 0.1336(18) Uani 1 1 d .
Pt1 Pt 0.88377(3) 0.153984(15) 0.22320(2) 0.03650(13) Uani 1 1 d .
Pt2 Pt 0.71423(3) 0.161624(15) 0.24860(2) 0.03674(13) Uani 1 1 d .
Cl1 Cl 1.04107(17) 0.16780(11) 0.19923(16) 0.0474(7) Uani 1 1 d .
Cl2 Cl 0.56006(18) 0.18457(11) 0.27250(17) 0.0504(7) Uani 1 1 d .
O1 O 0.8430(5) 0.0793(4) -0.1123(5) 0.064(2) Uani 1 1 d .
O2 O 0.7014(5) 0.2106(3) 0.1318(4) 0.0468(18) Uani 1 1 d .
O3 O 0.8545(5) 0.2161(3) 0.1383(4) 0.0467(18) Uani 1 1 d .
N1 N 0.9293(6) 0.0908(3) 0.2975(5) 0.039(2) Uani 1 1 d .
C1 C 0.8706(6) 0.0982(4) 0.1294(6) 0.039(2) Uani 1 1 d .
C2 C 0.8480(7) 0.1108(4) 0.0397(6) 0.044(3) Uani 1 1 d .
H2 H 0.8300 0.1460 0.0222 0.053 Uiso 1 1 calc R
C3 C 0.8524(8) 0.0712(5) -0.0226(8) 0.059(3) Uani 1 1 d .
C4 C 0.8729(7) 0.0181(5) 0.0049(7) 0.054(3) Uani 1 1 d .
C5 C 0.8854(7) -0.0230(6) -0.0605(9) 0.071(4) Uani 1 1 d .
H5 H 0.8741 -0.0144 -0.1216 0.085 Uiso 1 1 calc R
C6 C 0.9117(8) -0.0712(6) -0.0372(10) 0.066(4) Uani 1 1 d .
H6 H 0.9307 -0.0947 -0.0803 0.079 Uiso 1 1 calc R
C7 C 0.9126(7) -0.0892(5) 0.0518(11) 0.071(4) Uani 1 1 d .
C8 C 0.9359(9) -0.1441(6) 0.0754(12) 0.089(5) Uani 1 1 d .
H8 H 0.9552 -0.1670 0.0316 0.107 Uiso 1 1 calc R
C9 C 0.9312(8) -0.1637(4) 0.1567(11) 0.068(4) Uani 1 1 d .
H9 H 0.9516 -0.1991 0.1703 0.082 Uiso 1 1 calc R
C10 C 0.8960(8) -0.1322(5) 0.2233(10) 0.069(4) Uani 1 1 d .
C11 C 0.8759(8) -0.1531(4) 0.3015(11) 0.068(4) Uani 1 1 d .
H11 H 0.8936 -0.1890 0.3142 0.082 Uiso 1 1 calc R
C12 C 0.8327(9) -0.1269(5) 0.3630(10) 0.074(4) Uani 1 1 d .
H12 H 0.8219 -0.1431 0.4172 0.089 Uiso 1 1 calc R
C13 C 0.8045(8) -0.0733(4) 0.3402(9) 0.060(3) Uani 1 1 d .
H13 H 0.7727 -0.0536 0.3800 0.072 Uiso 1 1 calc R
C14 C 0.8218(7) -0.0505(4) 0.2646(8) 0.054(3) Uani 1 1 d .
H14 H 0.7998 -0.0154 0.2515 0.064 Uiso 1 1 calc R
C15 C 0.8728(7) -0.0772(4) 0.2018(8) 0.048(3) Uani 1 1 d .
C16 C 0.8914(7) -0.0540(4) 0.1204(8) 0.053(3) Uani 1 1 d .
C17 C 0.8853(7) 0.0024(4) 0.0958(8) 0.051(3) Uani 1 1 d .
C18 C 0.8928(7) 0.0477(4) 0.1589(7) 0.040(3) Uani 1 1 d .
C19 C 0.9401(7) 0.0458(4) 0.2509(7) 0.044(3) Uani 1 1 d .
C20 C 0.9979(7) 0.0069(4) 0.2912(8) 0.050(3) Uani 1 1 d .
H20 H 1.0099 -0.0245 0.2596 0.060 Uiso 1 1 calc R
C21 C 1.0378(7) 0.0140(4) 0.3768(8) 0.053(3) Uani 1 1 d .
H21 H 1.0748 -0.0136 0.4047 0.064 Uiso 1 1 calc R
C22 C 1.0255(7) 0.0594(4) 0.4224(7) 0.050(3) Uani 1 1 d .
H22 H 1.0528 0.0643 0.4815 0.061 Uiso 1 1 calc R
C23 C 0.9719(7) 0.0975(4) 0.3788(7) 0.044(3) Uani 1 1 d .
H23 H 0.9646 0.1305 0.4079 0.053 Uiso 1 1 calc R
C24 C 0.8197(9) 0.1318(6) -0.1414(8) 0.078(4) Uani 1 1 d .
H24A H 0.8142 0.1331 -0.2062 0.116 Uiso 1 1 calc R
H24B H 0.8671 0.1567 -0.1167 0.116 Uiso 1 1 calc R
H24C H 0.7616 0.1419 -0.1215 0.116 Uiso 1 1 calc R
C25 C 0.7727(8) 0.2261(4) 0.1025(7) 0.042(3) Uani 1 1 d .
C26 C 0.7662(8) 0.2573(4) 0.0195(7) 0.049(3) Uani 1 1 d .
C27 C 0.8460(10) 0.2734(5) -0.0172(8) 0.069(4) Uani 1 1 d .
H27 H 0.9044 0.2670 0.0141 0.083 Uiso 1 1 calc R
C28 C 0.8374(10) 0.2983(5) -0.0982(7) 0.072(4) Uani 1 1 d .
H28 H 0.8902 0.3075 -0.1247 0.087 Uiso 1 1 calc R
C29 C 0.7506(11) 0.3100(5) -0.1421(8) 0.077(4) Uani 1 1 d .
H29 H 0.7446 0.3296 -0.1960 0.092 Uiso 1 1 calc R
C30 C 0.6749(10) 0.2933(5) -0.1068(8) 0.079(4) Uani 1 1 d .
H30 H 0.6163 0.2992 -0.1380 0.095 Uiso 1 1 calc R
C31 C 0.6833(8) 0.2684(5) -0.0275(7) 0.061(3) Uani 1 1 d .
H31 H 0.6297 0.2582 -0.0033 0.074 Uiso 1 1 calc R
O41 O 0.8164(5) 0.0866(3) 0.5804(4) 0.0522(19) Uani 1 1 d .
O42 O 0.7556(5) 0.2279(2) 0.3208(4) 0.0426(17) Uani 1 1 d .
O43 O 0.9028(5) 0.2108(2) 0.3313(4) 0.0410(17) Uani 1 1 d .
N41 N 0.6665(5) 0.0945(3) 0.1841(5) 0.040(2) Uani 1 1 d .
C41 C 0.7215(7) 0.1111(4) 0.3505(6) 0.037(2) Uani 1 1 d .
C42 C 0.7661(7) 0.1221(4) 0.4355(6) 0.046(3) Uani 1 1 d .
H42 H 0.7938 0.1558 0.4490 0.055 Uiso 1 1 calc R
C43 C 0.7685(7) 0.0824(4) 0.4988(6) 0.040(2) Uani 1 1 d .
C44 C 0.7117(7) 0.0359(4) 0.4831(7) 0.045(3) Uani 1 1 d .
C45 C 0.7173(8) -0.0080(4) 0.5476(8) 0.057(3) Uani 1 1 d .
H45 H 0.7599 -0.0061 0.5993 0.068 Uiso 1 1 calc R
C46 C 0.6645(8) -0.0493(4) 0.5343(8) 0.059(3) Uani 1 1 d .
H46 H 0.6750 -0.0792 0.5725 0.071 Uiso 1 1 calc R
C47 C 0.5925(8) -0.0512(4) 0.4658(9) 0.062(3) Uani 1 1 d .
C48 C 0.5253(9) -0.0926(5) 0.4612(10) 0.073(4) Uani 1 1 d .
H48 H 0.5334 -0.1215 0.5017 0.088 Uiso 1 1 calc R
C49 C 0.4515(10) -0.0915(5) 0.4012(10) 0.077(4) Uani 1 1 d .
H49 H 0.4101 -0.1206 0.3990 0.093 Uiso 1 1 calc R
C50 C 0.4326(9) -0.0479(5) 0.3396(9) 0.071(4) Uani 1 1 d .
C51 C 0.3529(9) -0.0434(6) 0.2780(11) 0.089(5) Uani 1 1 d .
H51 H 0.3127 -0.0730 0.2719 0.107 Uiso 1 1 calc R
C52 C 0.3306(10) -0.0004(7) 0.2282(9) 0.090(5) Uani 1 1 d .
H52 H 0.2789 -0.0007 0.1847 0.108 Uiso 1 1 calc R
C53 C 0.3855(9) 0.0453(6) 0.2417(8) 0.075(4) Uani 1 1 d .
H53 H 0.3673 0.0779 0.2131 0.090 Uiso 1 1 calc R
C54 C 0.4659(8) 0.0423(5) 0.2968(7) 0.056(3) Uani 1 1 d .
H54 H 0.5027 0.0734 0.3039 0.067 Uiso 1 1 calc R
C55 C 0.4973(8) -0.0042(5) 0.3436(8) 0.059(3) Uani 1 1 d .
C56 C 0.5810(7) -0.0086(4) 0.4008(7) 0.051(3) Uani 1 1 d .
C57 C 0.6539(7) 0.0307(4) 0.4043(7) 0.040(2) Uani 1 1 d .
C58 C 0.6700(7) 0.0649(4) 0.3332(8) 0.051(3) Uani 1 1 d .
C59 C 0.6471(8) 0.0545(4) 0.2376(8) 0.056(3) Uani 1 1 d .
C60 C 0.6189(7) 0.0050(4) 0.1958(8) 0.057(3) Uani 1 1 d .
H60 H 0.6084 -0.0252 0.2308 0.069 Uiso 1 1 calc R
C61 C 0.6074(7) 0.0014(4) 0.1074(8) 0.055(3) Uani 1 1 d .
H61 H 0.5912 -0.0320 0.0805 0.066 Uiso 1 1 calc R
C62 C 0.6186(7) 0.0454(5) 0.0540(7) 0.058(3) Uani 1 1 d .
H62 H 0.6065 0.0430 -0.0086 0.070 Uiso 1 1 calc R
C63 C 0.6482(7) 0.0929(4) 0.0953(7) 0.047(3) Uani 1 1 d .
H63 H 0.6554 0.1240 0.0611 0.056 Uiso 1 1 calc R
C64 C 0.8767(8) 0.1300(4) 0.5988(7) 0.056(3) Uani 1 1 d .
H64A H 0.9057 0.1274 0.6599 0.084 Uiso 1 1 calc R
H64B H 0.8428 0.1636 0.5908 0.084 Uiso 1 1 calc R
H64C H 0.9233 0.1290 0.5583 0.084 Uiso 1 1 calc R
C65 C 0.8364(7) 0.2353(4) 0.3534(6) 0.036(2) Uani 1 1 d .
C66 C 0.8556(8) 0.2759(4) 0.4228(7) 0.050(3) Uani 1 1 d .
C67 C 0.8021(9) 0.3195(5) 0.4263(9) 0.074(4) Uani 1 1 d .
H67 H 0.7501 0.3238 0.3839 0.089 Uiso 1 1 calc R
C68 C 0.8236(10) 0.3595(6) 0.4939(10) 0.090(5) Uani 1 1 d .
H68 H 0.7859 0.3900 0.4972 0.108 Uiso 1 1 calc R
C69 C 0.8993(11) 0.3524(7) 0.5528(11) 0.110(6) Uani 1 1 d .
H69 H 0.9176 0.3799 0.5940 0.132 Uiso 1 1 calc R
C70 C 0.9512(10) 0.3050(6) 0.5542(9) 0.092(5) Uani 1 1 d .
H70 H 0.9977 0.2973 0.6010 0.111 Uiso 1 1 calc R
C71 C 0.9307(8) 0.2707(5) 0.4842(7) 0.061(3) Uani 1 1 d .
H71 H 0.9709 0.2418 0.4780 0.073 Uiso 1 1 calc R

loop_
_atom_site_aniso_label
_atom_site_aniso_U_11
_atom_site_aniso_U_22
_atom_site_aniso_U_33
_atom_site_aniso_U_23
_atom_site_aniso_U_13
_atom_site_aniso_U_12
C81 0.19(2) 0.122(13) 0.054(9) -0.024(9) 0.017(11) -0.050(13)
Cl3 0.155(5) 0.076(3) 0.129(4) -0.011(3) 0.041(3) -0.024(3)
Cl4 0.139(5) 0.131(4) 0.142(4) 0.010(3) 0.027(3) -0.017(3)
C82 0.074(11) 0.059(8) 0.164(16) 0.023(9) 0.009(11) 0.016(8)
Cl5 0.077(3) 0.080(2) 0.119(3) 0.022(2) 0.009(2) 0.007(2)
Cl6 0.108(4) 0.138(4) 0.148(4) 0.043(3) -0.016(3) -0.029(3)
Pt1 0.0312(3) 0.0401(2) 0.0356(2) -0.00691(18) -0.00700(17) 0.00179(19)
Pt2 0.0313(3) 0.0385(2) 0.0374(2) -0.00561(18) -0.00834(18) 0.00307(18)
Cl1 0.0337(15) 0.0693(18) 0.0382(14) -0.0144(13) 0.0011(11) -0.0060(13)
Cl2 0.0342(16) 0.0614(17) 0.0532(16) -0.0132(13) -0.0052(13) 0.0160(13)
O1 0.047(6) 0.095(7) 0.049(5) -0.025(5) -0.004(4) -0.012(5)
O2 0.027(4) 0.060(5) 0.048(4) 0.002(3) -0.013(3) 0.002(4)
O3 0.036(5) 0.048(4) 0.053(4) -0.002(3) -0.007(4) -0.006(3)
N1 0.041(6) 0.038(5) 0.039(5) -0.007(4) 0.001(4) 0.005(4)
C1 0.014(6) 0.055(7) 0.045(6) -0.019(5) -0.004(4) 0.004(5)
C2 0.033(7) 0.063(7) 0.036(6) -0.008(5) 0.002(5) -0.007(5)
C3 0.034(7) 0.084(10) 0.059(8) -0.019(7) 0.000(6) -0.017(6)
C4 0.021(6) 0.086(9) 0.055(7) -0.042(7) 0.004(5) -0.015(6)
C5 0.027(7) 0.089(10) 0.098(10) -0.048(9) 0.017(7) -0.022(7)
C6 0.039(8) 0.064(9) 0.096(11) -0.034(8) 0.018(8) -0.014(7)
C7 0.024(7) 0.047(8) 0.141(13) -0.045(8) 0.008(8) -0.019(6)
C8 0.043(9) 0.073(11) 0.156(16) -0.057(10) 0.032(10) -0.023(7)
C9 0.034(7) 0.032(6) 0.139(13) -0.027(8) 0.011(8) -0.001(5)
C10 0.033(8) 0.046(7) 0.124(12) -0.016(8) -0.011(7) -0.015(6)
C11 0.043(8) 0.030(6) 0.129(12) 0.010(8) -0.006(8) 0.001(6)
C12 0.052(9) 0.056(8) 0.111(11) -0.015(8) -0.006(8) -0.012(7)
C13 0.038(8) 0.045(7) 0.093(10) -0.010(7) -0.005(7) 0.003(6)
C14 0.036(7) 0.046(7) 0.077(9) -0.002(6) -0.002(6) -0.002(5)
C15 0.020(6) 0.035(6) 0.085(9) -0.030(6) -0.005(6) -0.004(5)
C16 0.022(6) 0.055(7) 0.086(9) -0.031(7) 0.016(6) -0.008(5)
C17 0.018(6) 0.064(8) 0.071(8) -0.028(6) 0.012(5) -0.011(5)
C18 0.025(6) 0.045(6) 0.052(6) -0.026(5) 0.006(5) -0.014(5)
C19 0.030(6) 0.034(6) 0.067(7) -0.010(5) 0.001(5) -0.004(5)
C20 0.031(7) 0.031(6) 0.087(9) -0.011(6) 0.002(6) -0.001(5)
C21 0.042(7) 0.031(6) 0.083(9) 0.013(6) -0.008(6) 0.006(5)
C22 0.047(8) 0.042(6) 0.059(7) 0.004(5) -0.007(6) 0.007(5)
C23 0.037(7) 0.041(6) 0.052(7) -0.005(5) -0.003(5) 0.005(5)
C24 0.061(10) 0.118(12) 0.050(8) -0.012(8) -0.012(6) -0.012(9)
C25 0.035(7) 0.040(6) 0.049(7) -0.003(5) -0.005(6) -0.002(5)
C26 0.038(7) 0.069(8) 0.038(6) -0.005(5) -0.006(5) -0.003(6)
C27 0.088(11) 0.065(8) 0.051(8) -0.005(6) -0.008(7) -0.005(7)
C28 0.105(12) 0.070(8) 0.040(7) 0.014(6) 0.003(7) -0.032(8)
C29 0.093(12) 0.091(10) 0.043(7) 0.022(7) -0.006(8) -0.014(9)
C30 0.081(11) 0.094(10) 0.057(9) 0.020(7) -0.015(8) 0.004(8)
C31 0.050(8) 0.087(9) 0.043(7) 0.003(6) -0.013(6) -0.004(7)
O41 0.054(5) 0.054(5) 0.045(4) 0.004(3) -0.007(4) 0.008(4)
O42 0.037(5) 0.039(4) 0.047(4) -0.005(3) -0.015(3) 0.004(3)
O43 0.044(5) 0.035(4) 0.039(4) -0.014(3) -0.012(3) 0.005(3)
N41 0.025(5) 0.044(5) 0.049(6) -0.012(4) -0.007(4) -0.001(4)
C41 0.036(6) 0.037(6) 0.036(6) 0.007(4) -0.004(5) 0.008(5)
C42 0.049(8) 0.040(6) 0.045(6) -0.005(5) -0.011(5) 0.003(5)
C43 0.034(6) 0.045(6) 0.036(6) 0.004(5) -0.009(5) 0.017(5)
C44 0.041(7) 0.048(6) 0.047(6) -0.002(5) 0.008(5) 0.007(5)
C45 0.048(8) 0.061(8) 0.061(7) 0.009(6) 0.000(6) 0.011(6)
C46 0.035(8) 0.047(7) 0.092(10) 0.013(6) -0.005(7) 0.000(6)
C47 0.042(8) 0.050(7) 0.095(10) 0.003(7) 0.013(7) -0.002(6)
C48 0.054(9) 0.053(8) 0.112(12) 0.007(7) 0.010(8) 0.001(7)
C49 0.065(11) 0.050(8) 0.118(12) -0.003(8) 0.014(9) -0.013(7)
C50 0.053(9) 0.075(9) 0.086(10) -0.029(8) 0.011(8) -0.020(7)
C51 0.031(8) 0.115(13) 0.118(13) -0.040(11) -0.004(8) -0.027(8)
C52 0.061(11) 0.127(14) 0.073(10) 0.006(9) -0.025(8) -0.018(10)
C53 0.052(9) 0.091(10) 0.077(9) -0.009(7) -0.009(7) -0.018(8)
C54 0.034(7) 0.081(9) 0.049(7) 0.000(6) -0.005(5) -0.006(6)
C55 0.043(8) 0.070(8) 0.061(8) -0.004(6) 0.003(6) -0.016(6)
C56 0.029(7) 0.058(7) 0.065(7) -0.006(6) 0.004(6) -0.006(5)
C57 0.030(6) 0.038(6) 0.051(6) 0.000(5) 0.003(5) -0.004(5)
C58 0.032(7) 0.043(6) 0.069(8) -0.012(6) -0.024(6) 0.003(5)
C59 0.040(8) 0.041(7) 0.081(9) -0.019(6) -0.014(6) 0.002(5)
C60 0.039(7) 0.051(7) 0.079(9) -0.018(6) -0.006(6) -0.011(5)
C61 0.040(7) 0.049(7) 0.073(9) -0.028(6) -0.004(6) -0.007(6)
C62 0.035(7) 0.091(9) 0.047(7) -0.028(7) -0.003(5) -0.008(6)
C63 0.036(7) 0.059(7) 0.043(7) -0.016(5) -0.006(5) -0.003(5)
C64 0.054(8) 0.069(8) 0.041(6) -0.008(6) -0.008(6) 0.000(6)
C65 0.028(6) 0.044(6) 0.034(6) -0.007(5) -0.002(5) -0.001(5)
C66 0.040(7) 0.053(7) 0.054(7) -0.016(5) -0.007(6) 0.009(6)
C67 0.042(8) 0.076(9) 0.104(11) -0.004(8) 0.006(7) 0.008(7)
C68 0.062(11) 0.086(10) 0.120(12) -0.052(9) 0.007(9) 0.000(8)
C69 0.063(11) 0.134(14) 0.132(14) -0.096(12) 0.006(10) -0.011(10)
C70 0.071(11) 0.116(12) 0.080(10) -0.044(9) -0.029(8) -0.002(9)
C71 0.052(9) 0.071(8) 0.056(7) -0.020(6) -0.004(6) 0.007(6)

loop_
_atom_type_symbol
_atom_type_description
_atom_type_scat_dispersion_real
_atom_type_scat_dispersion_imag
_atom_type_scat_source
C C 0.0033 0.0016 'International Tables Vol C Tables 4.2.6.8 and 6.1.1.4'
H H 0.0000 0.0000 'International Tables Vol C Tables 4.2.6.8 and 6.1.1.4'
N N 0.0061 0.0033 'International Tables Vol C Tables 4.2.6.8 and 6.1.1.4'
O O 0.0106 0.0060 'International Tables Vol C Tables 4.2.6.8 and 6.1.1.4'
Cl Cl 0.1484 0.1585 'International Tables Vol C Tables 4.2.6.8 and 6.1.1.4'
Pt Pt -1.7033 8.3905 'International Tables Vol C Tables 4.2.6.8 and 6.1.1.4'

loop_
_geom_angle_atom_site_label_1
_geom_angle_atom_site_label_2
_geom_angle_atom_site_label_3
_geom_angle
Cl4 C81 Cl3 114.2(10)
Cl4 C81 H81A 108.7
Cl3 C81 H81A 108.7
Cl4 C81 H81B 108.7
Cl3 C81 H81B 108.7
H81A C81 H81B 107.6
Cl5 C82 Cl6 110.0(8)
Cl5 C82 H82A 109.7
Cl6 C82 H82A 109.7
Cl5 C82 H82B 109.7
Cl6 C82 H82B 109.7
H82A C82 H82B 108.2
C1 Pt1 N1 81.3(4)
C1 Pt1 O3 94.9(4)
N1 Pt1 O3 171.3(3)
C1 Pt1 O43 176.1(3)
N1 Pt1 O43 94.9(3)
O3 Pt1 O43 88.8(2)
C1 Pt1 Cl1 90.3(3)
N1 Pt1 Cl1 86.2(2)
O3 Pt1 Cl1 86.0(2)
O43 Pt1 Cl1 88.9(2)
C1 Pt1 Pt2 98.3(3)
N1 Pt1 Pt2 103.8(2)
O3 Pt1 Pt2 84.4(2)
O43 Pt1 Pt2 83.04(19)
Cl1 Pt1 Pt2 167.57(6)
C41 Pt2 N41 80.5(4)
C41 Pt2 O42 96.4(3)
N41 Pt2 O42 175.5(3)
C41 Pt2 O2 175.1(3)
N41 Pt2 O2 94.7(3)
O42 Pt2 O2 88.4(2)
C41 Pt2 Cl2 89.9(3)
N41 Pt2 Cl2 89.4(2)
O42 Pt2 Cl2 87.4(2)
O2 Pt2 Cl2 89.9(2)
C41 Pt2 Pt1 96.1(3)
N41 Pt2 Pt1 98.9(2)
O42 Pt2 Pt1 84.63(19)
O2 Pt2 Pt1 84.82(19)
Cl2 Pt2 Pt1 170.52(7)
C3 O1 C24 116.1(9)
C25 O2 Pt2 118.4(7)
C25 O3 Pt1 122.2(6)
C23 N1 C19 121.2(9)
C23 N1 Pt1 120.9(6)
C19 N1 Pt1 114.5(7)
C18 C1 C2 123.2(9)
C18 C1 Pt1 114.4(7)
C2 C1 Pt1 122.2(8)
C3 C2 C1 118.9(11)
C3 C2 H2 120.6
C1 C2 H2 120.6
O1 C3 C2 124.9(12)
O1 C3 C4 115.2(11)
C2 C3 C4 119.8(11)
C3 C4 C17 122.8(10)
C3 C4 C5 120.0(12)
C17 C4 C5 117.2(12)
C6 C5 C4 121.6(14)
C6 C5 H5 119.2
C4 C5 H5 119.2
C5 C6 C7 121.3(13)
C5 C6 H6 119.4
C7 C6 H6 119.4
C6 C7 C16 121.4(12)
C6 C7 C8 120.6(13)
C16 C7 C8 118.0(15)
C9 C8 C7 122.6(13)
C9 C8 H8 118.7
C7 C8 H8 118.7
C8 C9 C10 120.9(13)
C8 C9 H9 119.5
C10 C9 H9 119.5
C11 C10 C9 122.7(12)
C11 C10 C15 119.5(12)
C9 C10 C15 117.5(13)
C12 C11 C10 125.6(12)
C12 C11 H11 117.2
C10 C11 H11 117.2
C11 C12 C13 115.5(13)
C11 C12 H12 122.2
C13 C12 H12 122.2
C14 C13 C12 121.8(12)
C14 C13 H13 119.1
C12 C13 H13 119.1
C13 C14 C15 122.6(11)
C13 C14 H14 118.7
C15 C14 H14 118.7
C16 C15 C14 123.7(10)
C16 C15 C10 121.3(11)
C14 C15 C10 114.7(11)
C15 C16 C7 117.8(11)
C15 C16 C17 127.2(9)
C7 C16 C17 114.8(12)
C4 C17 C16 120.7(10)
C4 C17 C18 114.2(10)
C16 C17 C18 125.1(10)
C1 C18 C19 113.9(8)
C1 C18 C17 119.8(10)
C19 C18 C17 125.1(10)
N1 C19 C20 117.4(10)
N1 C19 C18 113.2(9)
C20 C19 C18 129.2(9)
C21 C20 C19 119.9(10)
C21 C20 H20 120.0
C19 C20 H20 120.0
C22 C21 C20 121.6(10)
C22 C21 H21 119.2
C20 C21 H21 119.2
C21 C22 C23 116.4(10)
C21 C22 H22 121.8
C23 C22 H22 121.8
N1 C23 C22 123.3(9)
N1 C23 H23 118.3
C22 C23 H23 118.3
O1 C24 H24A 109.5
O1 C24 H24B 109.5
H24A C24 H24B 109.5
O1 C24 H24C 109.5
H24A C24 H24C 109.5
H24B C24 H24C 109.5
O2 C25 O3 125.2(10)
O2 C25 C26 119.7(10)
O3 C25 C26 115.1(10)
C31 C26 C27 118.1(11)
C31 C26 C25 120.9(11)
C27 C26 C25 120.8(10)
C28 C27 C26 119.3(13)
C28 C27 H27 120.4
C26 C27 H27 120.4
C27 C28 C29 120.1(13)
C27 C28 H28 120.0
C29 C28 H28 120.0
C30 C29 C28 119.7(12)
C30 C29 H29 120.1
C28 C29 H29 120.1
C31 C30 C29 120.1(13)
C31 C30 H30 120.0
C29 C30 H30 120.0
C30 C31 C26 122.6(12)
C30 C31 H31 118.7
C26 C31 H31 118.7
C43 O41 C64 119.3(8)
C65 O42 Pt2 122.9(6)
C65 O43 Pt1 119.7(6)
C59 N41 C63 123.7(9)
C59 N41 Pt2 114.3(7)
C63 N41 Pt2 121.8(7)
C42 C41 C58 121.5(9)
C42 C41 Pt2 124.5(7)
C58 C41 Pt2 113.6(7)
C43 C42 C41 118.0(9)
C43 C42 H42 121.0
C41 C42 H42 121.0
O41 C43 C42 123.2(9)
O41 C43 C44 116.5(9)
C42 C43 C44 120.0(9)
C57 C44 C43 120.4(9)
C57 C44 C45 118.9(10)
C43 C44 C45 120.6(10)
C46 C45 C44 120.5(11)
C46 C45 H45 119.7
C44 C45 H45 119.8
C45 C46 C47 122.3(11)
C45 C46 H46 118.9
C47 C46 H46 118.9
C46 C47 C48 121.6(12)
C46 C47 C56 120.0(10)
C48 C47 C56 118.3(12)
C49 C48 C47 121.7(13)
C49 C48 H48 119.1
C47 C48 H48 119.1
C48 C49 C50 122.4(13)
C48 C49 H49 118.8
C50 C49 H49 118.8
C51 C50 C49 124.7(13)
C51 C50 C55 117.5(13)
C49 C50 C55 117.8(13)
C52 C51 C50 124.6(13)
C52 C51 H51 117.7
C50 C51 H51 117.7
C51 C52 C53 118.2(13)
C51 C52 H52 120.9
C53 C52 H52 120.9
C54 C53 C52 119.4(14)
C54 C53 H53 120.3
C52 C53 H53 120.3
C53 C54 C55 124.1(12)
C53 C54 H54 118.0
C55 C54 H54 118.0
C54 C55 C56 125.3(11)
C54 C55 C50 115.0(12)
C56 C55 C50 119.2(12)
C55 C56 C47 119.6(10)
C55 C56 C57 123.7(10)
C47 C56 C57 116.4(10)
C44 C57 C58 117.1(9)
C44 C57 C56 118.1(9)
C58 C57 C56 124.7(9)
C41 C58 C57 119.6(9)
C41 C58 C59 112.9(10)
C57 C58 C59 127.1(9)
N41 C59 C60 116.6(11)
N41 C59 C58 115.2(9)
C60 C59 C58 127.6(11)
C61 C60 C59 119.9(11)
C61 C60 H60 120.0
C59 C60 H60 120.0
C60 C61 C62 121.7(10)
C60 C61 H61 119.2
C62 C61 H61 119.2
C61 C62 C63 117.7(10)
C61 C62 H62 121.1
C63 C62 H62 121.1
N41 C63 C62 119.6(10)
N41 C63 H63 120.2
C62 C63 H63 120.2
O41 C64 H64A 109.5
O41 C64 H64B 109.5
H64A C64 H64B 109.5
O41 C64 H64C 109.5
H64A C64 H64C 109.5
H64B C64 H64C 109.5
O43 C65 O42 124.8(9)
O43 C65 C66 116.5(9)
O42 C65 C66 118.7(9)
C67 C66 C71 118.8(11)
C67 C66 C65 121.4(11)
C71 C66 C65 119.8(10)
C66 C67 C68 120.5(13)
C66 C67 H67 119.8
C68 C67 H67 119.8
C69 C68 C67 118.2(13)
C69 C68 H68 120.9
C67 C68 H68 120.9
C68 C69 C70 121.6(13)
C68 C69 H69 119.2
C70 C69 H69 119.2
C71 C70 C69 116.4(13)
C71 C70 H70 121.8
C69 C70 H70 121.8
C66 C71 C70 123.7(12)
C66 C71 H71 118.2
C70 C71 H71 118.2

loop_
_geom_bond_atom_site_label_1
_geom_bond_atom_site_label_2
_geom_bond_distance
C81 Cl4 1.712(13)
C81 Cl3 1.720(17)
C81 H81A 0.9900
C81 H81B 0.9900
C82 Cl5 1.776(14)
C82 Cl6 1.781(16)
C82 H82A 0.9900
C82 H82B 0.9900
Pt1 C1 1.991(9)
Pt1 N1 2.013(8)
Pt1 O3 2.035(7)
Pt1 O43 2.168(6)
Pt1 Cl1 2.428(3)
Pt1 Pt2 2.5952(6)
Pt2 C41 1.995(9)
Pt2 N41 2.032(7)
Pt2 O42 2.045(6)
Pt2 O2 2.150(7)
Pt2 Cl2 2.426(3)
O1 C3 1.371(13)
O1 C24 1.417(14)
O2 C25 1.256(12)
O3 C25 1.293(11)
N1 C23 1.332(12)
N1 C19 1.353(11)
C1 C18 1.370(13)
C1 C2 1.403(13)
C2 C3 1.379(14)
C2 H2 0.9500
C3 C4 1.419(16)
C4 C17 1.428(15)
C4 C5 1.459(14)
C5 C6 1.305(16)
C5 H5 0.9500
C6 C7 1.427(18)
C6 H6 0.9500
C7 C16 1.430(15)
C7 C8 1.453(18)
C8 C9 1.341(18)
C8 H8 0.9500
C9 C10 1.433(17)
C9 H9 0.9500
C10 C11 1.367(17)
C10 C15 1.446(15)
C11 C12 1.364(17)
C11 H11 0.9500
C12 C13 1.436(16)
C12 H12 0.9500
C13 C14 1.338(15)
C13 H13 0.9500
C14 C15 1.452(14)
C14 H14 0.9500
C15 C16 1.425(15)
C16 C17 1.463(15)
C17 C18 1.482(13)
C18 C19 1.490(14)
C19 C20 1.390(14)
C20 C21 1.377(14)
C20 H20 0.9500
C21 C22 1.356(13)
C21 H21 0.9500
C22 C23 1.363(13)
C22 H22 0.9500
C23 H23 0.9500
C24 H24A 0.9800
C24 H24B 0.9800
C24 H24C 0.9800
C25 C26 1.481(14)
C26 C31 1.375(14)
C26 C27 1.424(16)
C27 C28 1.375(15)
C27 H27 0.9500
C28 C29 1.409(17)
C28 H28 0.9500
C29 C30 1.367(17)
C29 H29 0.9500
C30 C31 1.351(15)
C30 H30 0.9500
C31 H31 0.9500
O41 C43 1.359(11)
O41 C64 1.413(12)
O42 C65 1.254(11)
O43 C65 1.241(11)
N41 C59 1.343(13)
N41 C63 1.347(11)
C41 C42 1.408(12)
C41 C58 1.394(13)
C42 C43 1.383(13)
C42 H42 0.9500
C43 C44 1.439(14)
C44 C57 1.394(13)
C44 C45 1.469(14)
C45 C46 1.299(14)
C45 H45 0.9500
C46 C47 1.401(15)
C46 H46 0.9500
C47 C48 1.433(16)
C47 C56 1.450(15)
C48 C49 1.339(17)
C48 H48 0.9500
C49 C50 1.446(18)
C49 H49 0.9500
C50 C51 1.421(18)
C50 C55 1.451(16)
C51 C52 1.336(18)
C51 H51 0.9500
C52 C53 1.405(17)
C52 H52 0.9500
C53 C54 1.374(15)
C53 H53 0.9500
C54 C55 1.416(15)
C54 H54 0.9500
C55 C56 1.432(15)
C56 C57 1.458(13)
C57 C58 1.426(14)
C58 C59 1.477(15)
C59 C60 1.434(13)
C60 C61 1.340(14)
C60 H60 0.9500
C61 C62 1.390(15)
C61 H61 0.9500
C62 C63 1.393(14)
C62 H62 0.9500
C63 H63 0.9500
C64 H64A 0.9800
C64 H64B 0.9800
C64 H64C 0.9800
C65 C66 1.469(13)
C66 C67 1.355(15)
C66 C71 1.371(14)
C67 C68 1.446(17)
C67 H67 0.9500
C68 C69 1.361(19)
C68 H68 0.9500
C69 C70 1.412(19)
C69 H69 0.9500
C70 C71 1.375(15)
C70 H70 0.9500
C71 H71 0.9500

loop_
_geom_torsion_atom_site_label_1
_geom_torsion_atom_site_label_2
_geom_torsion_atom_site_label_3
_geom_torsion_atom_site_label_4
_geom_torsion
C1 Pt1 Pt2 C41 95.2(4)
N1 Pt1 Pt2 C41 12.2(3)
O3 Pt1 Pt2 C41 -170.6(3)
O43 Pt1 Pt2 C41 -81.2(3)
Cl1 Pt1 Pt2 C41 -131.0(4)
C1 Pt1 Pt2 N41 13.9(4)
N1 Pt1 Pt2 N41 -69.1(3)
O3 Pt1 Pt2 N41 108.1(3)
O43 Pt1 Pt2 N41 -162.4(3)
Cl1 Pt1 Pt2 N41 147.7(4)
C1 Pt1 Pt2 O42 -168.9(4)
N1 Pt1 Pt2 O42 108.1(3)
O3 Pt1 Pt2 O42 -74.7(3)
O43 Pt1 Pt2 O42 14.8(2)
Cl1 Pt1 Pt2 O42 -35.1(3)
C1 Pt1 Pt2 O2 -80.0(4)
N1 Pt1 Pt2 O2 -163.0(3)
O3 Pt1 Pt2 O2 14.2(3)
O43 Pt1 Pt2 O2 103.6(2)
Cl1 Pt1 Pt2 O2 53.8(3)
C1 Pt1 Pt2 Cl2 -136.1(5)
N1 Pt1 Pt2 Cl2 140.8(4)
O3 Pt1 Pt2 Cl2 -42.0(4)
O43 Pt1 Pt2 Cl2 47.5(4)
Cl1 Pt1 Pt2 Cl2 -2.4(5)
C41 Pt2 O2 C25 -113(4)
N41 Pt2 O2 C25 -110.3(7)
O42 Pt2 O2 C25 73.0(7)
Cl2 Pt2 O2 C25 160.4(7)
Pt1 Pt2 O2 C25 -11.8(7)
C1 Pt1 O3 C25 75.0(8)
N1 Pt1 O3 C25 138.8(18)
O43 Pt1 O3 C25 -106.1(7)
Cl1 Pt1 O3 C25 164.9(7)
Pt2 Pt1 O3 C25 -23.0(7)
C1 Pt1 N1 C23 167.3(8)
O3 Pt1 N1 C23 102.6(19)
O43 Pt1 N1 C23 -12.1(8)
Cl1 Pt1 N1 C23 76.4(8)
Pt2 Pt1 N1 C23 -96.1(8)
C1 Pt1 N1 C19 7.8(7)
O3 Pt1 N1 C19 -57(2)
O43 Pt1 N1 C19 -171.7(7)
Cl1 Pt1 N1 C19 -83.1(7)
Pt2 Pt1 N1 C19 104.3(7)
N1 Pt1 C1 C18 2.7(7)
O3 Pt1 C1 C18 174.9(7)
O43 Pt1 C1 C18 11(5)
Cl1 Pt1 C1 C18 88.8(7)
Pt2 Pt1 C1 C18 -100.1(7)
N1 Pt1 C1 C2 -172.0(8)
O3 Pt1 C1 C2 0.1(8)
O43 Pt1 C1 C2 -164(4)
Cl1 Pt1 C1 C2 -85.9(8)
Pt2 Pt1 C1 C2 85.1(8)
C18 C1 C2 C3 -3.2(15)
Pt1 C1 C2 C3 171.1(8)
C24 O1 C3 C2 -5.4(16)
C24 O1 C3 C4 178.1(10)
C1 C2 C3 O1 -171.7(10)
C1 C2 C3 C4 4.6(15)
O1 C3 C4 C17 179.8(9)
C2 C3 C4 C17 3.2(16)
O1 C3 C4 C5 2.0(14)
C2 C3 C4 C5 -174.7(9)
C3 C4 C5 C6 174.2(11)
C17 C4 C5 C6 -3.8(15)
C4 C5 C6 C7 12.4(17)
C5 C6 C7 C16 -4.8(18)
C5 C6 C7 C8 175.6(11)
C6 C7 C8 C9 -175.1(12)
C16 C7 C8 C9 5.4(18)
C7 C8 C9 C10 5(2)
C8 C9 C10 C11 168.8(12)
C8 C9 C10 C15 -4.9(17)
C9 C10 C11 C12 -171.9(12)
C15 C10 C11 C12 1.7(19)
C10 C11 C12 C13 1.9(19)
C11 C12 C13 C14 -1.6(17)
C12 C13 C14 C15 -2.3(18)
C13 C14 C15 C16 179.3(11)
C13 C14 C15 C10 5.6(15)
C11 C10 C15 C16 -179.1(10)
C9 C10 C15 C16 -5.2(15)
C11 C10 C15 C14 -5.2(15)
C9 C10 C15 C14 168.7(10)
C14 C15 C16 C7 -158.4(10)
C10 C15 C16 C7 15.0(15)
C14 C15 C16 C17 17.2(16)
C10 C15 C16 C17 -169.5(10)
C6 C7 C16 C15 165.6(10)
C8 C7 C16 C15 -14.8(15)
C6 C7 C16 C17 -10.5(15)
C8 C7 C16 C17 169.1(9)
C3 C4 C17 C16 169.8(10)
C5 C4 C17 C16 -12.3(14)
C3 C4 C17 C18 -11.3(14)
C5 C4 C17 C18 166.5(8)
C15 C16 C17 C4 -156.9(10)
C7 C16 C17 C4 18.8(14)
C15 C16 C17 C18 24.4(16)
C7 C16 C17 C18 -160.0(9)
C2 C1 C18 C19 162.9(9)
Pt1 C1 C18 C19 -11.8(11)
C2 C1 C18 C17 -5.7(14)
Pt1 C1 C18 C17 179.6(7)
C4 C17 C18 C1 12.4(13)
C16 C17 C18 C1 -168.7(9)
C4 C17 C18 C19 -154.8(10)
C16 C17 C18 C19 24.0(15)
C23 N1 C19 C20 -0.4(14)
Pt1 N1 C19 C20 159.1(8)
C23 N1 C19 C18 -175.4(9)
Pt1 N1 C19 C18 -15.9(10)
C1 C18 C19 N1 18.3(12)
C17 C18 C19 N1 -173.8(8)
C1 C18 C19 C20 -155.9(10)
C17 C18 C19 C20 11.9(17)
N1 C19 C20 C21 3.3(15)
C18 C19 C20 C21 177.4(10)
C19 C20 C21 C22 -3.1(17)
C20 C21 C22 C23 -0.1(16)
C19 N1 C23 C22 -2.9(16)
Pt1 N1 C23 C22 -161.1(8)
C21 C22 C23 N1 3.2(16)
Pt2 O2 C25 O3 -1.9(13)
Pt2 O2 C25 C26 176.6(7)
Pt1 O3 C25 O2 21.2(13)
Pt1 O3 C25 C26 -157.4(6)
O2 C25 C26 C31 -1.8(15)
O3 C25 C26 C31 176.9(10)
O2 C25 C26 C27 -177.3(10)
O3 C25 C26 C27 1.3(14)
C31 C26 C27 C28 -1.3(17)
C25 C26 C27 C28 174.4(10)
C26 C27 C28 C29 3.2(18)
C27 C28 C29 C30 -5(2)
C28 C29 C30 C31 4(2)
C29 C30 C31 C26 -2(2)
C27 C26 C31 C30 0.7(18)
C25 C26 C31 C30 -174.9(11)
C41 Pt2 O42 C65 73.6(8)
N41 Pt2 O42 C65 120(4)
O2 Pt2 O42 C65 -106.9(7)
Cl2 Pt2 O42 C65 163.2(7)
Pt1 Pt2 O42 C65 -21.9(7)
C1 Pt1 O43 C65 -127(5)
N1 Pt1 O43 C65 -118.9(7)
O3 Pt1 O43 C65 69.0(7)
Cl1 Pt1 O43 C65 155.0(7)
Pt2 Pt1 O43 C65 -15.5(7)
C41 Pt2 N41 C59 11.6(7)
O42 Pt2 N41 C59 -35(4)
O2 Pt2 N41 C59 -168.2(7)
Cl2 Pt2 N41 C59 -78.4(7)
Pt1 Pt2 N41 C59 106.3(7)
C41 Pt2 N41 C63 -174.4(8)
O42 Pt2 N41 C63 139(3)
O2 Pt2 N41 C63 5.8(8)
Cl2 Pt2 N41 C63 95.6(7)
Pt1 Pt2 N41 C63 -79.7(7)
N41 Pt2 C41 C42 169.1(9)
O42 Pt2 C41 C42 -14.1(9)
O2 Pt2 C41 C42 172(3)
Cl2 Pt2 C41 C42 -101.5(8)
Pt1 Pt2 C41 C42 71.1(8)
N41 Pt2 C41 C58 -17.1(8)
O42 Pt2 C41 C58 159.7(8)
O2 Pt2 C41 C58 -14(4)
Cl2 Pt2 C41 C58 72.3(8)
Pt1 Pt2 C41 C58 -115.1(7)
C58 C41 C42 C43 9.1(15)
Pt2 C41 C42 C43 -177.6(7)
C64 O41 C43 C42 -8.9(14)
C64 O41 C43 C44 177.0(9)
C41 C42 C43 O41 173.9(9)
C41 C42 C43 C44 -12.3(14)
O41 C43 C44 C57 174.1(9)
C42 C43 C44 C57 -0.1(15)
O41 C43 C44 C45 -9.2(14)
C42 C43 C44 C45 176.5(9)
C57 C44 C45 C46 -4.9(16)
C43 C44 C45 C46 178.3(11)
C44 C45 C46 C47 -8.6(18)
C45 C46 C47 C48 -168.8(12)
C45 C46 C47 C56 6.7(18)
C46 C47 C48 C49 173.0(13)
C56 C47 C48 C49 -2.6(19)
C47 C48 C49 C50 -3(2)
C48 C49 C50 C51 -176.3(13)
C48 C49 C50 C55 1(2)
C49 C50 C51 C52 172.1(14)
C55 C50 C51 C52 -5(2)
C50 C51 C52 C53 -5(2)
C51 C52 C53 C54 8(2)
C52 C53 C54 C55 -1.5(19)
C53 C54 C55 C56 179.5(11)
C53 C54 C55 C50 -8.1(17)
C51 C50 C55 C54 10.9(17)
C49 C50 C55 C54 -166.2(11)
C51 C50 C55 C56 -176.2(11)
C49 C50 C55 C56 6.7(17)
C54 C55 C56 C47 160.3(11)
C50 C55 C56 C47 -11.8(16)
C54 C55 C56 C57 -13.4(18)
C50 C55 C56 C57 174.5(10)
C46 C47 C56 C55 -165.9(11)
C48 C47 C56 C55 9.8(16)
C46 C47 C56 C57 8.2(16)
C48 C47 C56 C57 -176.1(10)
C43 C44 C57 C58 15.6(14)
C45 C44 C57 C58 -161.1(9)
C43 C44 C57 C56 -163.5(9)
C45 C44 C57 C56 19.7(14)
C55 C56 C57 C44 152.8(10)
C47 C56 C57 C44 -21.0(14)
C55 C56 C57 C58 -26.3(16)
C47 C56 C57 C58 159.9(10)
C42 C41 C58 C57 6.7(16)
Pt2 C41 C58 C57 -167.3(7)
C42 C41 C58 C59 -166.5(9)
Pt2 C41 C58 C59 19.5(11)
C44 C57 C58 C41 -18.8(15)
C56 C57 C58 C41 160.3(10)
C44 C57 C58 C59 153.3(10)
C56 C57 C58 C59 -27.6(17)
C63 N41 C59 C60 10.2(15)
Pt2 N41 C59 C60 -176.0(8)
C63 N41 C59 C58 -178.1(9)
Pt2 N41 C59 C58 -4.2(12)
C41 C58 C59 N41 -9.9(14)
C57 C58 C59 N41 177.5(10)
C41 C58 C59 C60 160.7(11)
C57 C58 C59 C60 -11.8(18)
N41 C59 C60 C61 -4.3(16)
C58 C59 C60 C61 -174.8(11)
C59 C60 C61 C62 -2.6(17)
C60 C61 C62 C63 4.2(17)
C59 N41 C63 C62 -8.8(15)
Pt2 N41 C63 C62 177.8(7)
C61 C62 C63 N41 1.3(15)
Pt1 O43 C65 O42 4.2(13)
Pt1 O43 C65 C66 -175.7(7)
Pt2 O42 C65 O43 16.3(14)
Pt2 O42 C65 C66 -163.8(7)
O43 C65 C66 C67 150.5(11)
O42 C65 C66 C67 -29.4(16)
O43 C65 C66 C71 -27.4(15)
O42 C65 C66 C71 152.7(11)
C71 C66 C67 C68 -0.5(19)
C65 C66 C67 C68 -178.5(11)
C66 C67 C68 C69 1(2)
C67 C68 C69 C70 -6(3)
C68 C69 C70 C71 11(2)
C67 C66 C71 C70 6(2)
C65 C66 C71 C70 -176.2(12)
C69 C70 C71 C66 -11(2)
